data_2004406
loop_
_publ_author_name
'Barnes, J. C.'

_publ_section_title
;
 A Trimer from 5,5-Dimethylcyclohexan-1,3-dione Containing an
 O-Protonated Furan Ring
;
_journal_issue 1
_journal_name_full 'Acta Crystallographica Section C'
_journal_page_first 262
_journal_page_last 264
_journal_paper_doi 10.1107/S0108270195009279
_journal_volume 52
_journal_year 1996
_chemical_formula_sum 'C24 H31.5 O5.43'
_chemical_formula_weight 406.79
_chemical_melting_point ' 235\% C with decomposition'
_chemical_name_systematic
;
 1,2,3,4,6,7,8,9,11,12,13,14-dodecahydro-1,6,14-trioxo-
benzo[b]benzo[4,5]furo[3,2-d]oxoninium hydroxide
;
_space_group_IT_number 14
_symmetry_cell_setting monoclinic
_symmetry_space_group_name_Hall '-P 2ybc'
_symmetry_space_group_name_H-M 'P 1 21/c 1'
_audit_creation_method SHELXL
_cell_angle_alpha 90.00
_cell_angle_beta 95.722(11)
_cell_angle_gamma 90.00
_cell_formula_units_Z 4
_cell_length_a 6.9030(10)
_cell_length_b 22.275(2)
_cell_length_c 14.6622(9)
_cell_measurement_reflns_used 250
_cell_measurement_temperature 150.0(10)
_cell_measurement_theta_max 25
_cell_measurement_theta_min 2
_cell_volume 2243.3(4)
_computing_cell_refinement 'FAST-MADNESS system'
_computing_data_collection 'FAST-MADNESS system (Enraf-Nonius, 1990)'
_computing_data_reduction 'FAST-MADNESS system'
_computing_molecular_graphics 'PLATON93 (Spek, 1993)'
_computing_structure_refinement 'SHELXL93 (Sheldrick, 1993)'
_computing_structure_solution 'SHELXS86 (Sheldrick, 1990)'
_diffrn_ambient_temperature 150.0(10)
_diffrn_measurement_device
;
Enraf-Nonius CAD-4 FAST area-detector diffractometer
;
_diffrn_measurement_method area-detector
_diffrn_radiation_monochromator graphite
_diffrn_radiation_source 'fine-focus sealed tube'
_diffrn_radiation_type MoK\a
_diffrn_radiation_wavelength 0.71069
_diffrn_reflns_av_R_equivalents 0.0664
_diffrn_reflns_av_sigmaI/netI 0.0749
_diffrn_reflns_limit_h_max 7
_diffrn_reflns_limit_h_min -7
_diffrn_reflns_limit_k_max 26
_diffrn_reflns_limit_k_min 0
_diffrn_reflns_limit_l_max 16
_diffrn_reflns_limit_l_min 0
_diffrn_reflns_number 7873
_diffrn_reflns_theta_max 24.90
_diffrn_reflns_theta_min 1.83
_diffrn_standards_decay_% insignificant
_diffrn_standards_number
;
Intensity  standards  were  not  measured  by  the  area  detector.
Possible  variations were checked by comparing the intensities of common
or   symmetry   related  reflections  as  they  occur  during  data
collection.  In this case no variation was noted.
;
_exptl_absorpt_coefficient_mu 0.084
_exptl_absorpt_correction_type none
_exptl_crystal_colour pale_yellow
_exptl_crystal_density_diffrn 1.204
_exptl_crystal_description plate
_exptl_crystal_F_000 876
_exptl_crystal_size_max 0.30
_exptl_crystal_size_mid 0.26
_exptl_crystal_size_min 0.09
_refine_diff_density_max 0.26
_refine_diff_density_min -0.33
_refine_ls_extinction_method none
_refine_ls_goodness_of_fit_all 0.85
_refine_ls_goodness_of_fit_obs 1.006
_refine_ls_hydrogen_treatment 'riding model, refine H12, H30'
_refine_ls_matrix_type full
_refine_ls_number_parameters 280
_refine_ls_number_reflns 3467
_refine_ls_number_restraints 0
_refine_ls_restrained_S_all 0.951
_refine_ls_restrained_S_obs 1.006
_refine_ls_R_factor_all 0.0847
_refine_ls_R_factor_obs 0.056
_refine_ls_shift/esd_max -0.04
_refine_ls_shift/esd_mean 0.002
_refine_ls_structure_factor_coef Fsqd
_refine_ls_weighting_details 'w = 1/[\s^2^(Fo^2^)+(0.0921P)^2^] where P=(Fo^2^+2Fc^2^)/3'
_refine_ls_weighting_scheme calc
_refine_ls_wR_factor_all 0.157
_refine_ls_wR_factor_obs 0.1328
_reflns_number_observed 2306
_reflns_number_total 3481
_reflns_observed_criterion >2sigma(I)
_cod_data_source_file li1137.cif
_cod_data_source_block ndk55b
_cod_depositor_comments
;
The following automatic conversions were performed:

'_refine_ls_weighting_scheme' value 'calc w =
1/[\s^2^(Fo^2^)+(0.0921P)^2^] where P=(Fo^2^+2Fc^2^)/3' was changed
to 'calc'. New tag '_refine_ls_weighting_details' was created. The
value of the new tag was set to 'w = 1/[\s^2^(Fo^2^)+(0.0921P)^2^]
where P=(Fo^2^+2Fc^2^)/3'.

Automatic conversion script
Id: cif_fix_values 3143 2015-03-26 13:38:13Z robertas 
;
_cod_original_sg_symbol_H-M P21/c
_cod_original_formula_sum 'C24 H31.50 O5.43'
_cod_database_code 2004406

loop_
_symmetry_equiv_pos_as_xyz
'x, y, z'
'x, -y+1/2, z+1/2'
'-x, -y, -z'
'-x, y-1/2, -z-1/2'

loop_
_atom_site_aniso_label
_atom_site_aniso_U_11
_atom_site_aniso_U_22
_atom_site_aniso_U_33
_atom_site_aniso_U_12
_atom_site_aniso_U_13
_atom_site_aniso_U_23
C1 0.043(2) 0.040(2) 0.0402(15) 0.0005(13) 0.0061(12) -0.0031(12)
C2 0.077(2) 0.0325(15) 0.050(2) 0.0071(14) 0.0168(15) 0.0037(13)
C3 0.073(2) 0.041(2) 0.0323(14) 0.0214(14) 0.0045(13) 0.0054(12)
C4 0.049(2) 0.054(2) 0.0311(14) 0.0176(14) -0.0054(12) -0.0015(12)
C5 0.0344(14) 0.0360(14) 0.0244(12) 0.0031(11) 0.0026(10) -0.0064(10)
O6 0.0341(10) 0.0472(11) 0.0311(9) -0.0075(8) -0.0006(7) -0.0051(8)
C7 0.0238(13) 0.041(2) 0.0394(15) -0.0079(11) 0.0022(10) -0.0024(12)
C8 0.0256(13) 0.045(2) 0.0381(14) -0.0010(11) 0.0064(10) 0.0002(11)
C9 0.0313(14) 0.045(2) 0.0287(13) 0.0022(11) 0.0065(10) -0.0009(11)
C10 0.0337(14) 0.0354(14) 0.0255(12) -0.0020(11) 0.0014(10) -0.0036(10)
C11 0.0213(12) 0.0310(13) 0.0269(12) -0.0002(10) 0.0002(9) 0.0001(10)
O12 0.0438(11) 0.0589(13) 0.0402(11) -0.0027(9) 0.0074(8) -0.0020(9)
C13 0.0234(12) 0.0365(14) 0.0215(12) -0.0031(10) 0.0047(9) -0.0060(10)
C14 0.0312(13) 0.0353(14) 0.0250(12) -0.0026(10) 0.0039(9) 0.0022(10)
C15 0.0402(15) 0.0355(14) 0.0288(13) 0.0025(11) 0.0027(11) -0.0024(10)
C16 0.0327(14) 0.044(2) 0.0247(12) 0.0026(11) 0.0026(10) -0.0060(10)
C17 0.0237(13) 0.0375(14) 0.0248(13) -0.0043(10) 0.0012(9) -0.0037(11)
C18 0.0200(12) 0.0351(13) 0.0202(12) -0.0019(10) -0.0004(9) -0.0013(10)
C19 0.0231(12) 0.0361(14) 0.0201(12) -0.0026(10) 0.0007(9) -0.0007(10)
C20 0.0328(14) 0.0319(13) 0.0233(12) 0.0001(10) 0.0073(10) -0.0020(10)
O21 0.0538(15) 0.0605(14) 0.093(2) -0.0233(11) -0.0011(11) 0.0095(12)
C22 0.124(3) 0.069(2) 0.053(2) 0.046(2) 0.002(2) 0.018(2)
C23 0.094(3) 0.053(2) 0.040(2) 0.018(2) 0.0207(15) 0.0056(14)
C24 0.040(2) 0.059(2) 0.0375(15) -0.0008(13) 0.0118(12) 0.0077(13)
C25 0.042(2) 0.063(2) 0.042(2) 0.0100(14) 0.0119(12) -0.0075(13)
O26 0.0394(11) 0.0419(12) 0.0511(11) -0.0080(8) 0.0069(8) -0.0007(9)
C27 0.055(2) 0.044(2) 0.0402(15) -0.0112(13) -0.0008(12) -0.0038(12)
C28 0.070(2) 0.043(2) 0.041(2) 0.0126(14) 0.0035(13) -0.0047(12)
O29 0.0450(11) 0.0459(10) 0.0197(9) 0.0039(8) 0.0038(7) 0.0009(7)
O30 0.098(5) 0.064(4) 0.089(5) -0.028(3) -0.025(4) 0.019(3)

loop_
_atom_site_label
_atom_site_occupancy
_atom_site_fract_x
_atom_site_fract_y
_atom_site_fract_z
_atom_site_U_iso_or_equiv
_atom_site_thermal_displace_type
_atom_site_calc_flag
_atom_site_refinement_flags
_atom_site_type_symbol
C1 1 .4211(4) .58598(12) .0610(2) .0412(6) Uani d . C
C2 1 .5342(4) .54136(12) .1221(2) .0524(8) Uani d . C
H2A 1 .6069(4) .51552(12) .0846(2) .063 Uiso calc R H
H2B 1 .4432(4) .51635(12) .1513(2) .063 Uiso calc R H
C3 1 .6767(4) .57009(12) .1969(2) .0489(7) Uani d . C
C4 1 .8096(4) .61332(13) .1515(2) .0454(7) Uani d . C
H4A 1 .8750(4) .63921(13) .1981(2) .054 Uiso calc R H
H4B 1 .9086(4) .59040(13) .1243(2) .054 Uiso calc R H
C5 1 .7023(3) .65131(11) .07922(14) .0316(6) Uani d . C
O6 1 .8040(2) .70186(8) .05820(10) .0377(4) Uani d . O
C7 1 .8082(3) .71779(12) -.0346(2) .0348(6) Uani d . C
C8 1 .8655(3) .66761(11) -.0949(2) .0360(6) Uani d . C
H8A 1 .8544(3) .63017(11) -.0621(2) .043 Uiso calc R H
H8B 1 1.0018(3) .67277(11) -0.1041(2) .043 Uiso calc R H
C9 1 .7493(3) .66114(11) -0.19023(15) .0347(6) Uani d . C
C10 1 .5348(3) .64491(11) -0.17846(15) .0316(6) Uani d . C
H10A 1 .4624(3) .64367(11) -0.23865(15) .038 Uiso calc R H
H10B 1 .5317(3) .60488(11) -0.15260(15) .038 Uiso calc R H
C11 1 .4335(3) .68651(10) -0.11964(14) .0266(5) Uani d . C
O12 1 .3456(3) .73957(9) -0.15335(12) .0474(5) Uani d . O
H12 1 .331(3) .7519(11) -0.2276(17) .038(6) Uiso d . H
C13 1 .2849(3) .77180(10) -.08259(14) .0270(5) Uani d . C
C14 1 .1904(3) .83198(10) -.08958(14) .0304(6) Uani d . C
H14A 1 .0520(3) .82735(10) -0.10713(14) .037 Uiso calc R H
H14B 1 .2450(3) .85548(10) -0.13650(14) .037 Uiso calc R H
C15 1 .2226(4) .86514(11) .00343(14) .0349(6) Uani d . C
C16 1 .1748(4) .82201(11) .08063(15) .0339(6) Uani d . C
H16A 1 .2066(4) .84204(11) .13895(15) .041 Uiso calc R H
H16B 1 .0356(4) .81470(11) .07411(15) .041 Uiso calc R H
C17 1 .2783(3) .76187(11) .08392(15) .0288(5) Uani d . C
C18 1 .3283(3) .73943(10) -.00266(13) .0252(5) Uani d . C
C19 1 .4248(3) .68526(10) -.02620(13) .0265(5) Uani d . C
C20 1 .5221(3) .64098(10) .03850(14) .0291(5) Uani d . C
O21 1 .2532(3) .57621(9) .0291(2) .0697(6) Uani d . O
C22 1 .7989(6) .5211(2) .2489(2) .0826(12) Uani d . C
H22A 1 .7146(6) .4941(2) .2772(2) .124 Uiso calc R H
H22B 1 .8882(6) .5394(2) .2951(2) .124 Uiso calc R H
H22C 1 .8703(6) .4993(2) .2068(2) .124 Uiso calc R H
C23 1 .5623(5) .60451(14) .2647(2) .0616(9) Uani d . C
H23A 1 .4790(5) .57721(14) .2930(2) .092 Uiso calc R H
H23B 1 .4848(5) .63504(14) .2324(2) .092 Uiso calc R H
H23C 1 .6516(5) .62282(14) .3109(2) .092 Uiso calc R H
C24 1 .7636(4) .71815(13) -0.2477(2) .0450(7) Uani d . C
H24A 1 .7069(4) .75121(13) -0.2178(2) .067 Uiso calc R H
H24B 1 .6949(4) .71225(13) -0.3072(2) .067 Uiso calc R H
H24C 1 .8979(4) .72672(13) -0.2540(2) .067 Uiso calc R H
C25 1 .8400(4) .60877(13) -0.2384(2) .0487(7) Uani d . C
H25A 1 .8315(4) .57290(13) -0.2027(2) .073 Uiso calc R H
H25B 1 .9742(4) .61751(13) -0.2447(2) .073 Uiso calc R H
H25C 1 .7712(4) .60304(13) -0.2979(2) .073 Uiso calc R H
O26 1 .7961(2) .76998(8) -.05281(12) .0440(5) Uani d . O
C27 1 .4338(4) .88634(12) .0211(2) .0465(7) Uani d . C
H27A 1 .5194(4) .85232(12) .0219(2) .070 Uiso calc R H
H27B 1 .4520(4) .90661(12) .0791(2) .070 Uiso calc R H
H27C 1 .4626(4) .91339(12) -.0267(2) .070 Uiso calc R H
C28 1 .0861(5) .91929(12) .0020(2) .0514(8) Uani d . C
H28A 1 -.0464(5) .90594(12) -.0091(2) .077 Uiso calc R H
H28B 1 .1147(5) .94634(12) -.0458(2) .077 Uiso calc R H
H28C 1 .1042(5) .93957(12) .0600(2) .077 Uiso calc R H
O29 1 .3102(2) .73411(8) .15709(10) .0368(4) Uani d . O
O30 .410(9) .0705(9) .4745(3) .0526(4) .086(3) Uani d P O
H30 .410(9) .085(11) .520(4) .010(5) .08(2) Uiso d P H

loop_
_atom_type_symbol
_atom_type_description
_atom_type_scat_dispersion_real
_atom_type_scat_dispersion_imag
_atom_type_scat_source
C C 0.0033 0.0016 'International Tables Vol C Tables 4.2.6.8 and 6.1.1.4'
H H 0.0000 0.0000 'International Tables Vol C Tables 4.2.6.8 and 6.1.1.4'
N N 0.0061 0.0033 'International Tables Vol C Tables 4.2.6.8 and 6.1.1.4'
O O 0.0106 0.0060 'International Tables Vol C Tables 4.2.6.8 and 6.1.1.4'

loop_
_geom_angle_atom_site_label_1
_geom_angle_atom_site_label_2
_geom_angle_atom_site_label_3
_geom_angle_site_symmetry_1
_geom_angle_site_symmetry_3
_geom_angle
_geom_angle_publ_flag
O21 C1 C20 . . 121.1(2) ?
O21 C1 C2 . . 121.7(3) ?
C20 C1 C2 . . 117.2(2) ?
C1 C2 C3 . . 114.0(2) ?
C4 C3 C22 . . 109.9(3) ?
C4 C3 C23 . . 109.7(2) ?
C22 C3 C23 . . 109.1(2) ?
C4 C3 C2 . . 108.7(2) ?
C22 C3 C2 . . 109.8(2) ?
C23 C3 C2 . . 109.6(3) ?
C5 C4 C3 . . 112.9(2) ?
C20 C5 O6 . . 120.6(2) yes
C20 C5 C4 . . 126.1(2) yes
O6 C5 C4 . . 113.2(2) yes
C5 O6 C7 . . 118.8(2) yes
O26 C7 O6 . . 116.9(2) yes
O26 C7 C8 . . 127.6(2) yes
O6 C7 C8 . . 114.4(2) yes
C7 C8 C9 . . 117.2(2) yes
C7 C8 O30 . 3_665 130.7(2) ?
C9 C8 O30 . 3_665 97.5(2) ?
C25 C9 C24 . . 109.1(2) ?
C25 C9 C8 . . 106.8(2) ?
C24 C9 C8 . . 111.3(2) ?
C25 C9 C10 . . 108.2(2) ?
C24 C9 C10 . . 111.6(2) ?
C8 C9 C10 . . 109.6(2) yes
C11 C10 C9 . . 115.4(2) yes
C19 C11 O12 . . 108.0(2) yes
C19 C11 C10 . . 129.3(2) yes
O12 C11 C10 . . 122.3(2) yes
C13 O12 C11 . . 109.4(2) ?
C13 O12 O29 . 2_564 129.6(2) ?
C11 O12 O29 . 2_564 121.03(13) ?
O12 C13 C18 . . 108.3(2) ?
O12 C13 C14 . . 126.0(2) ?
C18 C13 C14 . . 125.7(2) ?
C13 C14 C15 . . 110.2(2) ?
C28 C15 C27 . . 109.5(2) ?
C28 C15 C16 . . 108.9(2) ?
C27 C15 C16 . . 109.7(2) ?
C28 C15 C14 . . 109.3(2) ?
C27 C15 C14 . . 110.3(2) ?
C16 C15 C14 . . 109.1(2) ?
C17 C16 C15 . . 116.0(2) ?
C17 C16 O29 . . 26.36(10) ?
C15 C16 O29 . . 138.4(2) ?
O29 C17 C18 . . 123.6(2) ?
O29 C17 C16 . . 120.7(2) ?
C18 C17 C16 . . 115.6(2) ?
C13 C18 C19 . . 107.5(2) ?
C13 C18 C17 . . 121.1(2) ?
C19 C18 C17 . . 131.4(2) ?
C13 C18 O29 . . 147.0(2) ?
C19 C18 O29 . . 105.53(14) ?
C17 C18 O29 . . 25.91(11) ?
C11 C19 C18 . . 106.8(2) yes
C11 C19 C20 . . 126.0(2) yes
C18 C19 C20 . . 126.6(2) yes
C11 C19 O29 . . 154.5(2) ?
C18 C19 O29 . . 47.71(10) ?
C20 C19 O29 . . 79.38(11) ?
C5 C20 C1 . . 118.9(2) yes
C5 C20 C19 . . 120.7(2) yes
C1 C20 C19 . . 120.4(2) yes
C5 C20 O29 . . 95.85(14) ?
C1 C20 O29 . . 99.69(14) ?
C19 C20 O29 . . 73.15(12) ?
C1 O21 O30 . . 123.4(2) ?
C1 O21 O30 . 3_565 164.0(2) ?
O30 O21 O30 . 3_565 46.1(2) ?
C17 O29 C18 . . 30.48(12) ?
C17 O29 C16 . . 32.93(13) ?
C18 O29 C16 . . 63.39(8) ?
C17 O29 O12 . 2_565 137.6(2) ?
C18 O29 O12 . 2_565 163.13(10) ?
C16 O29 O12 . 2_565 106.36(9) ?
C17 O29 C19 . . 57.23(12) ?
C18 O29 C19 . . 26.76(7) ?
C16 O29 C19 . . 90.15(8) ?
O12 O29 C19 2_565 . 158.12(8) ?
C17 O29 C20 . . 84.44(13) ?
C18 O29 C20 . . 54.10(7) ?
C16 O29 C20 . . 117.33(8) ?
O12 O29 C20 2_565 . 132.70(8) ?
C19 O29 C20 . . 27.47(6) ?
O30 O30 O21 3_565 . 68.1(3) ?
O30 O30 O21 3_565 3_565 65.8(3) ?
O21 O30 O21 . 3_565 133.9(2) ?
O30 O30 C8 3_565 3_665 136.0(4) ?
O21 O30 C8 . 3_665 143.7(3) ?
O21 O30 C8 3_565 3_665 76.4(2) ?

loop_
_geom_bond_atom_site_label_1
_geom_bond_atom_site_label_2
_geom_bond_site_symmetry_2
_geom_bond_distance
_geom_bond_publ_flag
C1 O21 . 1.226(3) yes
C1 C20 . 1.464(4) yes
C1 C2 . 1.504(4) yes
C2 C3 . 1.538(4) yes
C3 C4 . 1.528(4) yes
C3 C22 . 1.533(4) yes
C3 C23 . 1.534(4) yes
C4 C5 . 1.494(3) yes
C5 C20 . 1.345(3) yes
C5 O6 . 1.378(3) yes
O6 C7 . 1.410(3) yes
C7 O26 . 1.194(3) yes
C7 C8 . 1.502(3) yes
C8 C9 . 1.547(3) yes
C8 O30 3_665 3.248(6) ?
C9 C25 . 1.529(3) yes
C9 C24 . 1.532(4) yes
C9 C10 . 1.551(3) yes
C10 C11 . 1.487(3) yes
C11 C19 . 1.378(3) yes
C11 O12 . 1.396(3) yes
O12 C13 . 1.362(3) yes
O12 O29 2_564 2.827(2) yes
C13 C18 . 1.383(3) yes
C13 C14 . 1.490(3) yes
C14 C15 . 1.547(3) yes
C15 C28 . 1.529(4) yes
C15 C27 . 1.530(4) yes
C15 C16 . 1.545(3) yes
C16 C17 . 1.517(3) yes
C16 O29 . 2.399(3) ?
C17 O29 . 1.239(3) yes
C17 C18 . 1.438(3) yes
C18 C19 . 1.437(3) yes
C18 O29 . 2.361(2) ?
C19 C20 . 1.482(3) yes
C19 O29 . 3.075(3) ?
C20 O29 . 3.158(3) ?
O21 O30 . 2.632(6) yes
O21 O30 3_565 2.678(6) ?
O29 O12 2_565 2.827(2) ?
O30 O30 3_565 2.078(11) ?
O30 O21 3_565 2.678(6) ?
O30 C8 3_665 3.248(6) ?

loop_
_geom_torsion_atom_site_label_1
_geom_torsion_atom_site_label_2
_geom_torsion_atom_site_label_3
_geom_torsion_atom_site_label_4
_geom_torsion
_geom_torsion_publ_flag
C5 O6 C7 C8 -50.7(3) yes
O6 C7 C8 C9 137.9(2) yes
C7 C8 C9 C10 -64.8(3) yes
C8 C9 C10 C11 54.5(3) yes
C9 C10 C11 C19 -88.4(3) yes
C10 C11 C19 C20 1.4(4) yes
C11 C19 C20 C5 90.6(3) yes
C19 C20 C5 O6 -3.2(3) yes
C20 C5 O6 C7 -46.0(3) yes
